data_7035709
loop_
_publ_author_name
'Z\'abransk\'y, Martin'
'C\'isa\<rov\'a, Ivana'
'\<St\<epni\<cka, Petr'

_publ_section_title
;
 Ferrocenylmethylation reactions with a phosphinoferrocene betaine.
;
_journal_issue 32
_journal_name_full 'Dalton transactions (Cambridge, England : 2003)'
_journal_page_first 14494
_journal_page_last 14506
_journal_paper_doi 10.1039/c5dt01877c
_journal_volume 44
_journal_year 2015
_chemical_formula_moiety 'C28 H32 Fe N O3 P S, C H4 O'
_chemical_formula_sum 'C29 H36 Fe N O4 P S'
_chemical_formula_weight 581.47
_space_group_crystal_system triclinic
_space_group_IT_number 2
_space_group_name_Hall '-P 1'
_space_group_name_H-M_alt 'P -1'
_atom_sites_solution_hydrogens mixed
_atom_sites_solution_primary direct
_atom_sites_solution_secondary difmap
_audit_creation_method SHELXL-97
_audit_update_record
;
2015-05-15 deposited with the CCDC.
2015-07-08 downloaded from the CCDC.
;
_cell_angle_alpha 95.1510(10)
_cell_angle_beta 95.8060(10)
_cell_angle_gamma 98.6250(10)
_cell_formula_units_Z 2
_cell_length_a 7.0893(3)
_cell_length_b 9.9492(3)
_cell_length_c 19.5949(7)
_cell_measurement_reflns_used 9981
_cell_measurement_temperature 150(2)
_cell_measurement_theta_max 27.55
_cell_measurement_theta_min 2.43
_cell_volume 1351.68(9)
_computing_cell_refinement 'Bruker SAINT'
_computing_data_collection 'Bruker APEX2'
_computing_data_reduction 'Bruker SAINT'
_computing_molecular_graphics 'PLATON (Spek, 2003)'
_computing_publication_material 'PLATON (Spek, 2003)'
_computing_structure_refinement 'SHELXL-97 (Sheldrick, 2008)'
_computing_structure_solution 'SHELXS-97 (Sheldrick, 2008)'
_diffrn_ambient_temperature 150(2)
_diffrn_measured_fraction_theta_full 0.998
_diffrn_measured_fraction_theta_max 0.998
_diffrn_measurement_device_type 'Bruker APEX-II CCD'
_diffrn_measurement_method '\f and \w scans'
_diffrn_radiation_monochromator graphite
_diffrn_radiation_source 'fine-focus sealed tube'
_diffrn_radiation_type MoK\a
_diffrn_radiation_wavelength 0.71073
_diffrn_reflns_av_R_equivalents 0.0169
_diffrn_reflns_av_sigmaI/netI 0.0163
_diffrn_reflns_limit_h_max 9
_diffrn_reflns_limit_h_min -9
_diffrn_reflns_limit_k_max 12
_diffrn_reflns_limit_k_min -12
_diffrn_reflns_limit_l_max 19
_diffrn_reflns_limit_l_min -25
_diffrn_reflns_number 23173
_diffrn_reflns_theta_full 27.50
_diffrn_reflns_theta_max 27.50
_diffrn_reflns_theta_min 2.08
_exptl_absorpt_coefficient_mu 0.731
_exptl_absorpt_correction_T_max 0.811
_exptl_absorpt_correction_T_min 0.712
_exptl_absorpt_correction_type multi-scan
_exptl_absorpt_process_details 'SADABS V2012/1 (Bruker AXS Inc.)'
_exptl_crystal_colour orange
_exptl_crystal_density_diffrn 1.429
_exptl_crystal_density_method 'not measured'
_exptl_crystal_description prism
_exptl_crystal_F_000 612
_exptl_crystal_size_max 0.50
_exptl_crystal_size_mid 0.38
_exptl_crystal_size_min 0.30
_refine_diff_density_max 0.299
_refine_diff_density_min -0.365
_refine_diff_density_rms 0.055
_refine_ls_extinction_method none
_refine_ls_goodness_of_fit_ref 1.043
_refine_ls_hydrogen_treatment constr
_refine_ls_matrix_type full
_refine_ls_number_parameters 337
_refine_ls_number_reflns 6191
_refine_ls_number_restraints 0
_refine_ls_restrained_S_all 1.043
_refine_ls_R_factor_all 0.0280
_refine_ls_R_factor_gt 0.0253
_refine_ls_shift/su_max 0.003
_refine_ls_shift/su_mean 0.000
_refine_ls_structure_factor_coef Fsqd
_refine_ls_weighting_details 'calc w=1/[\s^2^(Fo^2^)+(0.0307P)^2^+0.7307P] where P=(Fo^2^+2Fc^2^)/3'
_refine_ls_weighting_scheme calc
_refine_ls_wR_factor_gt 0.0645
_refine_ls_wR_factor_ref 0.0660
_reflns_number_gt 5736
_reflns_number_total 6191
_reflns_threshold_expression >2sigma(I)
_cod_data_source_file c5dt01877c2.cif
_cod_data_source_block za95
_cod_depositor_comments 'Adding full bibliography for 7035709--7035719.cif.'
_cod_database_code 7035709

loop_
_space_group_symop_id
_space_group_symop_operation_xyz
1 'x, y, z'
2 '-x, -y, -z'

loop_
_atom_site_label
_atom_site_type_symbol
_atom_site_fract_x
_atom_site_fract_y
_atom_site_fract_z
_atom_site_U_iso_or_equiv
_atom_site_adp_type
_atom_site_occupancy
_atom_site_symmetry_multiplicity
_atom_site_calc_flag
_atom_site_refinement_flags
Fe Fe 0.67011(2) 0.572391(18) 0.690274(9) 0.01293(6) Uani 1 1 d .
S S 0.41477(5) 0.26385(4) 1.053849(18) 0.02148(8) Uani 1 1 d .
P P 0.47635(5) 0.28735(3) 0.584898(17) 0.01682(8) Uani 1 1 d .
O1 O 0.38067(17) 0.14866(13) 1.09485(6) 0.0369(3) Uani 1 1 d .
O2 O 0.51012(18) 0.38870(13) 1.09480(6) 0.0356(3) Uani 1 1 d .
O3 O 0.24457(15) 0.28286(12) 1.01016(6) 0.0319(3) Uani 1 1 d .
N N 0.89794(15) 0.37128(11) 0.86738(5) 0.0150(2) Uani 1 1 d .
C1 C 0.83199(17) 0.50287(13) 0.76605(6) 0.0142(2) Uani 1 1 d .
C2 C 0.85452(19) 0.64906(13) 0.77609(7) 0.0175(3) Uani 1 1 d .
H2 H 0.8260 0.7023 0.8153 0.021 Uiso 1 1 calc R
C3 C 0.92721(19) 0.70023(14) 0.71684(7) 0.0199(3) Uani 1 1 d .
H3 H 0.9557 0.7940 0.7097 0.024 Uiso 1 1 calc R
C4 C 0.95000(19) 0.58785(14) 0.67013(7) 0.0194(3) Uani 1 1 d .
H4 H 0.9956 0.5932 0.6263 0.023 Uiso 1 1 calc R
C5 C 0.89265(18) 0.46575(13) 0.70041(6) 0.0159(2) Uani 1 1 d .
H5 H 0.8943 0.3753 0.6805 0.019 Uiso 1 1 calc R
C6 C 0.44962(19) 0.45043(13) 0.62866(7) 0.0180(3) Uani 1 1 d .
C7 C 0.39376(18) 0.48614(14) 0.69539(7) 0.0195(3) Uani 1 1 d .
H7 H 0.3509 0.4236 0.7266 0.023 Uiso 1 1 calc R
C8 C 0.41339(19) 0.63136(15) 0.70702(8) 0.0252(3) Uani 1 1 d .
H8 H 0.3864 0.6823 0.7472 0.030 Uiso 1 1 calc R
C9 C 0.4804(2) 0.68640(15) 0.64795(8) 0.0272(3) Uani 1 1 d .
H9 H 0.5049 0.7807 0.6416 0.033 Uiso 1 1 calc R
C10 C 0.5044(2) 0.57655(14) 0.59994(7) 0.0233(3) Uani 1 1 d .
H10 H 0.5491 0.5849 0.5562 0.028 Uiso 1 1 calc R
C11 C 0.74793(18) 0.40946(13) 0.81427(6) 0.0144(2) Uani 1 1 d .
H11A H 0.6772 0.3249 0.7872 0.017 Uiso 1 1 calc R
H11B H 0.6544 0.4540 0.8387 0.017 Uiso 1 1 calc R
C12 C 0.24501(18) 0.23724(13) 0.53101(6) 0.0162(2) Uani 1 1 d .
C13 C 0.0869(2) 0.30335(15) 0.53608(7) 0.0211(3) Uani 1 1 d .
H13 H 0.0924 0.3766 0.5712 0.025 Uiso 1 1 calc R
C14 C -0.0793(2) 0.26347(16) 0.49033(7) 0.0244(3) Uani 1 1 d .
H14 H -0.1866 0.3093 0.4944 0.029 Uiso 1 1 calc R
C15 C -0.0886(2) 0.15702(15) 0.43891(7) 0.0239(3) Uani 1 1 d .
H15 H -0.2023 0.1295 0.4077 0.029 Uiso 1 1 calc R
C16 C 0.0680(2) 0.09095(15) 0.43309(8) 0.0255(3) Uani 1 1 d .
H16 H 0.0617 0.0177 0.3979 0.031 Uiso 1 1 calc R
C17 C 0.2341(2) 0.13114(14) 0.47840(7) 0.0211(3) Uani 1 1 d .
H17 H 0.3418 0.0860 0.4736 0.025 Uiso 1 1 calc R
C18 C 0.45307(19) 0.17483(13) 0.65395(7) 0.0172(3) Uani 1 1 d .
C19 C 0.2901(2) 0.14744(14) 0.68783(7) 0.0201(3) Uani 1 1 d .
H19 H 0.1795 0.1864 0.6744 0.024 Uiso 1 1 calc R
C20 C 0.2874(2) 0.06376(14) 0.74113(8) 0.0253(3) Uani 1 1 d .
H20 H 0.1754 0.0461 0.7638 0.030 Uiso 1 1 calc R
C21 C 0.4482(3) 0.00625(15) 0.76108(8) 0.0293(3) Uani 1 1 d .
H21 H 0.4471 -0.0494 0.7980 0.035 Uiso 1 1 calc R
C22 C 0.6096(2) 0.02995(15) 0.72723(8) 0.0290(3) Uani 1 1 d .
H22 H 0.7192 -0.0103 0.7405 0.035 Uiso 1 1 calc R
C23 C 0.6116(2) 0.11286(14) 0.67365(8) 0.0229(3) Uani 1 1 d .
H23 H 0.7224 0.1276 0.6501 0.028 Uiso 1 1 calc R
C24 C 1.0401(2) 0.30027(15) 0.83259(7) 0.0231(3) Uani 1 1 d .
H24A H 1.1090 0.3623 0.8040 0.035 Uiso 1 1 calc R
H24B H 0.9723 0.2187 0.8035 0.035 Uiso 1 1 calc R
H24C H 1.1320 0.2734 0.8676 0.035 Uiso 1 1 calc R
C25 C 1.0062(2) 0.49655(15) 0.91014(7) 0.0214(3) Uani 1 1 d .
H25A H 1.0937 0.4697 0.9466 0.032 Uiso 1 1 calc R
H25B H 0.9154 0.5482 0.9310 0.032 Uiso 1 1 calc R
H25C H 1.0803 0.5537 0.8808 0.032 Uiso 1 1 calc R
C26 C 0.80096(19) 0.27187(14) 0.91238(7) 0.0177(3) Uani 1 1 d .
H26A H 0.8996 0.2529 0.9481 0.021 Uiso 1 1 calc R
H26B H 0.7504 0.1847 0.8834 0.021 Uiso 1 1 calc R
C27 C 0.63750(18) 0.31831(13) 0.94816(7) 0.0168(3) Uani 1 1 d .
H27A H 0.5268 0.3227 0.9138 0.020 Uiso 1 1 calc R
H27B H 0.6798 0.4102 0.9736 0.020 Uiso 1 1 calc R
C28 C 0.5806(2) 0.21437(14) 0.99801(7) 0.0212(3) Uani 1 1 d .
H28A H 0.6979 0.1995 1.0264 0.025 Uiso 1 1 calc R
H28B H 0.5233 0.1262 0.9710 0.025 Uiso 1 1 calc R
C1S C -0.0851(3) 0.0511(2) 1.10196(9) 0.0385(4) Uani 1 1 d .
H1S1 H -0.1702 -0.0347 1.0845 0.058 Uiso 1 1 calc R
H1S2 H -0.0340 0.0944 1.0632 0.058 Uiso 1 1 calc R
H1S3 H -0.1575 0.1127 1.1264 0.058 Uiso 1 1 calc R
O1S O 0.06819(15) 0.02356(11) 1.14760(6) 0.0280(2) Uani 1 1 d .
H1S H 0.1522 0.0494 1.1343 0.034 Uiso 1 1 d R

loop_
_atom_site_aniso_label
_atom_site_aniso_U_11
_atom_site_aniso_U_22
_atom_site_aniso_U_33
_atom_site_aniso_U_23
_atom_site_aniso_U_13
_atom_site_aniso_U_12
Fe 0.01148(9) 0.01468(9) 0.01269(9) 0.00294(6) 0.00072(7) 0.00185(7)
S 0.01952(17) 0.02833(18) 0.02205(17) 0.01257(13) 0.01029(13) 0.01022(13)
P 0.01429(16) 0.02093(17) 0.01493(16) 0.00146(12) 0.00204(12) 0.00191(13)
O1 0.0353(6) 0.0455(7) 0.0418(7) 0.0307(6) 0.0229(5) 0.0170(5)
O2 0.0397(7) 0.0417(7) 0.0268(6) -0.0006(5) 0.0118(5) 0.0079(5)
O3 0.0203(5) 0.0438(7) 0.0377(6) 0.0176(5) 0.0071(5) 0.0140(5)
N 0.0132(5) 0.0211(5) 0.0121(5) 0.0046(4) 0.0028(4) 0.0050(4)
C1 0.0122(6) 0.0176(6) 0.0124(6) 0.0024(4) -0.0005(4) 0.0023(5)
C2 0.0168(6) 0.0179(6) 0.0159(6) -0.0002(5) -0.0021(5) 0.0009(5)
C3 0.0148(6) 0.0192(6) 0.0244(7) 0.0062(5) -0.0003(5) -0.0019(5)
C4 0.0136(6) 0.0265(7) 0.0194(6) 0.0077(5) 0.0056(5) 0.0023(5)
C5 0.0131(6) 0.0203(6) 0.0155(6) 0.0030(5) 0.0019(5) 0.0052(5)
C6 0.0142(6) 0.0199(6) 0.0182(6) 0.0025(5) -0.0030(5) 0.0009(5)
C7 0.0111(6) 0.0223(7) 0.0247(7) 0.0010(5) 0.0027(5) 0.0014(5)
C8 0.0133(6) 0.0244(7) 0.0371(8) -0.0038(6) -0.0002(6) 0.0064(5)
C9 0.0220(7) 0.0193(7) 0.0381(8) 0.0051(6) -0.0112(6) 0.0055(5)
C10 0.0243(7) 0.0229(7) 0.0204(7) 0.0072(5) -0.0079(5) 0.0005(5)
C11 0.0130(6) 0.0189(6) 0.0115(6) 0.0031(5) -0.0002(4) 0.0032(5)
C12 0.0163(6) 0.0190(6) 0.0132(6) 0.0047(5) 0.0025(5) 0.0002(5)
C13 0.0208(7) 0.0265(7) 0.0166(6) 0.0000(5) 0.0049(5) 0.0052(5)
C14 0.0178(7) 0.0345(8) 0.0231(7) 0.0065(6) 0.0039(5) 0.0078(6)
C15 0.0199(7) 0.0293(7) 0.0204(7) 0.0061(6) -0.0036(5) -0.0014(6)
C16 0.0298(8) 0.0233(7) 0.0209(7) -0.0025(5) -0.0025(6) 0.0024(6)
C17 0.0217(7) 0.0211(7) 0.0207(7) 0.0008(5) 0.0014(5) 0.0055(5)
C18 0.0195(6) 0.0153(6) 0.0156(6) -0.0014(5) -0.0013(5) 0.0027(5)
C19 0.0213(7) 0.0183(6) 0.0204(7) 0.0015(5) 0.0009(5) 0.0038(5)
C20 0.0339(8) 0.0199(7) 0.0219(7) 0.0023(5) 0.0059(6) 0.0020(6)
C21 0.0477(10) 0.0173(7) 0.0225(7) 0.0038(5) -0.0021(7) 0.0072(6)
C22 0.0344(8) 0.0205(7) 0.0315(8) 0.0005(6) -0.0082(7) 0.0120(6)
C23 0.0221(7) 0.0204(7) 0.0257(7) -0.0027(5) -0.0010(6) 0.0071(5)
C24 0.0195(7) 0.0325(8) 0.0229(7) 0.0094(6) 0.0102(5) 0.0135(6)
C25 0.0189(6) 0.0281(7) 0.0146(6) 0.0026(5) -0.0021(5) -0.0016(5)
C26 0.0183(6) 0.0210(6) 0.0172(6) 0.0089(5) 0.0065(5) 0.0075(5)
C27 0.0154(6) 0.0199(6) 0.0171(6) 0.0070(5) 0.0045(5) 0.0051(5)
C28 0.0217(7) 0.0247(7) 0.0229(7) 0.0118(5) 0.0107(5) 0.0111(5)
C1S 0.0310(9) 0.0468(10) 0.0380(9) 0.0152(8) -0.0023(7) 0.0045(7)
O1S 0.0247(5) 0.0281(5) 0.0337(6) 0.0149(4) 0.0043(4) 0.0044(4)

loop_
_atom_type_symbol
_atom_type_description
_atom_type_scat_dispersion_real
_atom_type_scat_dispersion_imag
_atom_type_scat_source
C C 0.0033 0.0016 'International Tables Vol C Tables 4.2.6.8 and 6.1.1.4'
H H 0.0000 0.0000 'International Tables Vol C Tables 4.2.6.8 and 6.1.1.4'
N N 0.0061 0.0033 'International Tables Vol C Tables 4.2.6.8 and 6.1.1.4'
O O 0.0106 0.0060 'International Tables Vol C Tables 4.2.6.8 and 6.1.1.4'
P P 0.1023 0.0942 'International Tables Vol C Tables 4.2.6.8 and 6.1.1.4'
S S 0.1246 0.1234 'International Tables Vol C Tables 4.2.6.8 and 6.1.1.4'
Fe Fe 0.3463 0.8444 'International Tables Vol C Tables 4.2.6.8 and 6.1.1.4'

loop_
_geom_angle_atom_site_label_1
_geom_angle_atom_site_label_2
_geom_angle_atom_site_label_3
_geom_angle
C1 Fe C10 160.62(6)
C1 Fe C5 41.39(5)
C10 Fe C5 124.03(6)
C1 Fe C7 106.38(5)
C10 Fe C7 69.08(6)
C5 Fe C7 122.50(5)
C1 Fe C2 41.37(5)
C10 Fe C2 157.03(6)
C5 Fe C2 69.24(5)
C7 Fe C2 122.30(6)
C1 Fe C6 122.93(5)
C10 Fe C6 41.37(5)
C5 Fe C6 107.54(5)
C7 Fe C6 41.22(5)
C2 Fe C6 159.58(5)
C1 Fe C8 120.92(6)
C10 Fe C8 68.77(6)
C5 Fe C8 158.13(6)
C7 Fe C8 40.95(6)
C2 Fe C8 105.80(6)
C6 Fe C8 69.30(6)
C1 Fe C9 156.87(6)
C10 Fe C9 40.72(6)
C5 Fe C9 160.23(6)
C7 Fe C9 68.65(6)
C2 Fe C9 120.80(6)
C6 Fe C9 69.14(6)
C8 Fe C9 40.61(7)
C1 Fe C4 69.23(5)
C10 Fe C4 107.89(6)
C5 Fe C4 40.80(5)
C7 Fe C4 159.01(6)
C2 Fe C4 68.78(6)
C6 Fe C4 122.77(6)
C8 Fe C4 159.02(6)
C9 Fe C4 123.45(6)
C1 Fe C3 69.00(5)
C10 Fe C3 122.05(6)
C5 Fe C3 68.52(5)
C7 Fe C3 158.83(6)
C2 Fe C3 40.72(5)
C6 Fe C3 158.52(6)
C8 Fe C3 122.38(6)
C9 Fe C3 107.03(6)
C4 Fe C3 40.52(6)
O2 S O3 113.00(7)
O2 S O1 112.84(8)
O3 S O1 113.22(7)
O2 S C28 106.38(7)
O3 S C28 106.84(7)
O1 S C28 103.67(6)
C6 P C12 102.25(6)
C6 P C18 101.92(6)
C12 P C18 102.46(6)
C25 N C24 107.88(11)
C25 N C26 110.99(10)
C24 N C26 106.89(10)
C25 N C11 110.53(10)
C24 N C11 110.77(10)
C26 N C11 109.71(10)
C5 C1 C2 107.58(11)
C5 C1 C11 127.43(11)
C2 C1 C11 124.87(11)
C5 C1 Fe 69.79(7)
C2 C1 Fe 69.92(7)
C11 C1 Fe 122.65(9)
C3 C2 C1 107.76(12)
C3 C2 Fe 70.20(8)
C1 C2 Fe 68.71(7)
C3 C2 H2 126.1
C1 C2 H2 126.1
Fe C2 H2 126.5
C4 C3 C2 108.57(12)
C4 C3 Fe 69.65(8)
C2 C3 Fe 69.08(7)
C4 C3 H3 125.7
C2 C3 H3 125.7
Fe C3 H3 127.1
C3 C4 C5 107.98(12)
C3 C4 Fe 69.83(8)
C5 C4 Fe 69.01(7)
C3 C4 H4 126.0
C5 C4 H4 126.0
Fe C4 H4 126.7
C4 C5 C1 108.10(11)
C4 C5 Fe 70.19(7)
C1 C5 Fe 68.82(7)
C4 C5 H5 125.9
C1 C5 H5 125.9
Fe C5 H5 126.6
C7 C6 C10 106.72(12)
C7 C6 P 131.50(10)
C10 C6 P 121.54(11)
C7 C6 Fe 69.17(7)
C10 C6 Fe 68.98(7)
P C6 Fe 122.42(7)
C8 C7 C6 108.50(13)
C8 C7 Fe 69.85(8)
C6 C7 Fe 69.61(7)
C8 C7 H7 125.8
C6 C7 H7 125.8
Fe C7 H7 126.4
C9 C8 C7 107.95(13)
C9 C8 Fe 69.82(8)
C7 C8 Fe 69.20(8)
C9 C8 H8 126.0
C7 C8 H8 126.0
Fe C8 H8 126.5
C10 C9 C8 108.33(13)
C10 C9 Fe 69.06(8)
C8 C9 Fe 69.57(8)
C10 C9 H9 125.8
C8 C9 H9 125.8
Fe C9 H9 127.1
C9 C10 C6 108.50(13)
C9 C10 Fe 70.21(8)
C6 C10 Fe 69.65(7)
C9 C10 H10 125.8
C6 C10 H10 125.8
Fe C10 H10 126.0
C1 C11 N 113.26(10)
C1 C11 H11A 108.9
N C11 H11A 108.9
C1 C11 H11B 108.9
N C11 H11B 108.9
H11A C11 H11B 107.7
C13 C12 C17 118.52(12)
C13 C12 P 124.60(10)
C17 C12 P 116.72(10)
C14 C13 C12 120.72(13)
C14 C13 H13 119.6
C12 C13 H13 119.6
C15 C14 C13 120.05(13)
C15 C14 H14 120.0
C13 C14 H14 120.0
C16 C15 C14 119.79(13)
C16 C15 H15 120.1
C14 C15 H15 120.1
C15 C16 C17 120.22(13)
C15 C16 H16 119.9
C17 C16 H16 119.9
C16 C17 C12 120.68(13)
C16 C17 H17 119.7
C12 C17 H17 119.7
C19 C18 C23 118.14(13)
C19 C18 P 124.84(10)
C23 C18 P 117.02(11)
C20 C19 C18 120.88(13)
C20 C19 H19 119.6
C18 C19 H19 119.6
C21 C20 C19 120.00(14)
C21 C20 H20 120.0
C19 C20 H20 120.0
C22 C21 C20 119.98(14)
C22 C21 H21 120.0
C20 C21 H21 120.0
C21 C22 C23 119.92(14)
C21 C22 H22 120.0
C23 C22 H22 120.0
C22 C23 C18 121.04(14)
C22 C23 H23 119.5
C18 C23 H23 119.5
N C24 H24A 109.5
N C24 H24B 109.5
H24A C24 H24B 109.5
N C24 H24C 109.5
H24A C24 H24C 109.5
H24B C24 H24C 109.5
N C25 H25A 109.5
N C25 H25B 109.5
H25A C25 H25B 109.5
N C25 H25C 109.5
H25A C25 H25C 109.5
H25B C25 H25C 109.5
N C26 C27 115.98(10)
N C26 H26A 108.3
C27 C26 H26A 108.3
N C26 H26B 108.3
C27 C26 H26B 108.3
H26A C26 H26B 107.4
C26 C27 C28 107.33(10)
C26 C27 H27A 110.2
C28 C27 H27A 110.2
C26 C27 H27B 110.2
C28 C27 H27B 110.2
H27A C27 H27B 108.5
C27 C28 S 113.98(9)
C27 C28 H28A 108.8
S C28 H28A 108.8
C27 C28 H28B 108.8
S C28 H28B 108.8
H28A C28 H28B 107.7
O1S C1S H1S1 109.5
O1S C1S H1S2 109.5
H1S1 C1S H1S2 109.5
O1S C1S H1S3 109.5
H1S1 C1S H1S3 109.5
H1S2 C1S H1S3 109.5
C1S O1S H1S 106.1

loop_
_geom_bond_atom_site_label_1
_geom_bond_atom_site_label_2
_geom_bond_distance
Fe C1 2.0195(12)
Fe C10 2.0304(13)
Fe C5 2.0324(13)
Fe C7 2.0336(13)
Fe C2 2.0357(13)
Fe C6 2.0395(13)
Fe C8 2.0423(14)
Fe C9 2.0457(14)
Fe C4 2.0480(13)
Fe C3 2.0505(13)
S O2 1.4502(13)
S O3 1.4536(11)
S O1 1.4625(11)
S C28 1.7772(14)
P C6 1.8109(14)
P C12 1.8339(13)
P C18 1.8366(14)
N C25 1.4965(17)
N C24 1.4986(16)
N C26 1.5178(16)
N C11 1.5253(15)
C1 C5 1.4318(17)
C1 C2 1.4325(18)
C1 C11 1.4889(17)
C2 C3 1.4216(19)
C2 H2 0.9500
C3 C4 1.419(2)
C3 H3 0.9500
C4 C5 1.4224(18)
C4 H4 0.9500
C5 H5 0.9500
C6 C7 1.4339(19)
C6 C10 1.4376(19)
C7 C8 1.426(2)
C7 H7 0.9500
C8 C9 1.419(2)
C8 H8 0.9500
C9 C10 1.418(2)
C9 H9 0.9500
C10 H10 0.9500
C11 H11A 0.9900
C11 H11B 0.9900
C12 C13 1.3897(19)
C12 C17 1.3954(19)
C13 C14 1.390(2)
C13 H13 0.9500
C14 C15 1.384(2)
C14 H14 0.9500
C15 C16 1.381(2)
C15 H15 0.9500
C16 C17 1.385(2)
C16 H16 0.9500
C17 H17 0.9500
C18 C19 1.3937(19)
C18 C23 1.3981(18)
C19 C20 1.3927(19)
C19 H19 0.9500
C20 C21 1.388(2)
C20 H20 0.9500
C21 C22 1.381(2)
C21 H21 0.9500
C22 C23 1.392(2)
C22 H22 0.9500
C23 H23 0.9500
C24 H24A 0.9800
C24 H24B 0.9800
C24 H24C 0.9800
C25 H25A 0.9800
C25 H25B 0.9800
C25 H25C 0.9800
C26 C27 1.5214(17)
C26 H26A 0.9900
C26 H26B 0.9900
C27 C28 1.5239(17)
C27 H27A 0.9900
C27 H27B 0.9900
C28 H28A 0.9900
C28 H28B 0.9900
C1S O1S 1.4114(19)
C1S H1S1 0.9800
C1S H1S2 0.9800
C1S H1S3 0.9800
O1S H1S 0.6978

loop_
_geom_torsion_atom_site_label_1
_geom_torsion_atom_site_label_2
_geom_torsion_atom_site_label_3
_geom_torsion_atom_site_label_4
_geom_torsion
C10 Fe C1 C5 47.5(2)
C7 Fe C1 C5 120.90(8)
C2 Fe C1 C5 -118.50(11)
C6 Fe C1 C5 78.94(9)
C8 Fe C1 C5 163.04(8)
C9 Fe C1 C5 -165.21(13)
C4 Fe C1 C5 -37.43(8)
C3 Fe C1 C5 -80.93(8)
C10 Fe C1 C2 166.02(16)
C5 Fe C1 C2 118.50(11)
C7 Fe C1 C2 -120.60(8)
C6 Fe C1 C2 -162.56(8)
C8 Fe C1 C2 -78.46(9)
C9 Fe C1 C2 -46.71(17)
C4 Fe C1 C2 81.08(8)
C3 Fe C1 C2 37.57(8)
C10 Fe C1 C11 -74.7(2)
C5 Fe C1 C11 -122.24(13)
C7 Fe C1 C11 -1.34(11)
C2 Fe C1 C11 119.26(13)
C6 Fe C1 C11 -43.30(12)
C8 Fe C1 C11 40.80(12)
C9 Fe C1 C11 72.55(18)
C4 Fe C1 C11 -159.66(12)
C3 Fe C1 C11 156.83(12)
C5 C1 C2 C3 0.33(14)
C11 C1 C2 C3 -176.02(11)
Fe C1 C2 C3 -59.56(9)
C5 C1 C2 Fe 59.89(8)
C11 C1 C2 Fe -116.45(12)
C1 Fe C2 C3 119.23(11)
C10 Fe C2 C3 -48.92(18)
C5 Fe C2 C3 80.81(8)
C7 Fe C2 C3 -163.07(8)
C6 Fe C2 C3 165.39(14)
C8 Fe C2 C3 -121.64(9)
C9 Fe C2 C3 -80.22(10)
C4 Fe C2 C3 36.97(8)
C10 Fe C2 C1 -168.15(14)
C5 Fe C2 C1 -38.41(7)
C7 Fe C2 C1 77.70(9)
C6 Fe C2 C1 46.16(18)
C8 Fe C2 C1 119.13(8)
C9 Fe C2 C1 160.55(8)
C4 Fe C2 C1 -82.26(8)
C3 Fe C2 C1 -119.23(11)
C1 C2 C3 C4 0.04(15)
Fe C2 C3 C4 -58.59(9)
C1 C2 C3 Fe 58.63(9)
C1 Fe C3 C4 82.20(8)
C10 Fe C3 C4 -79.94(9)
C5 Fe C3 C4 37.65(8)
C7 Fe C3 C4 163.32(14)
C2 Fe C3 C4 120.36(11)
C6 Fe C3 C4 -45.73(18)
C8 Fe C3 C4 -163.69(8)
C9 Fe C3 C4 -121.93(9)
C1 Fe C3 C2 -38.16(8)
C10 Fe C3 C2 159.70(8)
C5 Fe C3 C2 -82.71(8)
C7 Fe C3 C2 42.96(18)
C6 Fe C3 C2 -166.10(13)
C8 Fe C3 C2 75.95(10)
C9 Fe C3 C2 117.71(9)
C4 Fe C3 C2 -120.36(11)
C2 C3 C4 C5 -0.40(15)
Fe C3 C4 C5 -58.64(9)
C2 C3 C4 Fe 58.24(9)
C1 Fe C4 C3 -81.60(8)
C10 Fe C4 C3 118.72(8)
C5 Fe C4 C3 -119.55(11)
C7 Fe C4 C3 -163.18(14)
C2 Fe C4 C3 -37.14(8)
C6 Fe C4 C3 161.83(8)
C8 Fe C4 C3 41.49(19)
C9 Fe C4 C3 76.55(10)
C1 Fe C4 C5 37.94(8)
C10 Fe C4 C5 -121.73(8)
C7 Fe C4 C5 -43.64(18)
C2 Fe C4 C5 82.41(8)
C6 Fe C4 C5 -78.63(9)
C8 Fe C4 C5 161.04(15)
C9 Fe C4 C5 -163.90(8)
C3 Fe C4 C5 119.55(11)
C3 C4 C5 C1 0.60(14)
Fe C4 C5 C1 -58.55(9)
C3 C4 C5 Fe 59.15(9)
C2 C1 C5 C4 -0.58(14)
C11 C1 C5 C4 175.65(12)
Fe C1 C5 C4 59.40(9)
C2 C1 C5 Fe -59.98(9)
C11 C1 C5 Fe 116.25(13)
C1 Fe C5 C4 -119.59(11)
C10 Fe C5 C4 77.59(9)
C7 Fe C5 C4 162.96(8)
C2 Fe C5 C4 -81.19(8)
C6 Fe C5 C4 120.17(8)
C8 Fe C5 C4 -161.80(14)
C9 Fe C5 C4 43.17(19)
C3 Fe C5 C4 -37.40(8)
C10 Fe C5 C1 -162.83(8)
C7 Fe C5 C1 -77.46(9)
C2 Fe C5 C1 38.40(7)
C6 Fe C5 C1 -120.24(8)
C8 Fe C5 C1 -42.21(18)
C9 Fe C5 C1 162.75(15)
C4 Fe C5 C1 119.59(11)
C3 Fe C5 C1 82.19(8)
C12 P C6 C7 96.38(13)
C18 P C6 C7 -9.36(14)
C12 P C6 C10 -89.88(11)
C18 P C6 C10 164.37(11)
C12 P C6 Fe -173.64(7)
C18 P C6 Fe 80.61(9)
C1 Fe C6 C7 76.75(9)
C10 Fe C6 C7 -118.43(12)
C5 Fe C6 C7 119.63(8)
C2 Fe C6 C7 42.14(18)
C8 Fe C6 C7 -37.45(8)
C9 Fe C6 C7 -81.02(9)
C4 Fe C6 C7 161.84(8)
C3 Fe C6 C7 -164.57(13)
C1 Fe C6 C10 -164.83(8)
C5 Fe C6 C10 -121.95(9)
C7 Fe C6 C10 118.43(12)
C2 Fe C6 C10 160.56(14)
C8 Fe C6 C10 80.98(9)
C9 Fe C6 C10 37.41(9)
C4 Fe C6 C10 -79.74(10)
C3 Fe C6 C10 -46.14(18)
C1 Fe C6 P -50.00(10)
C10 Fe C6 P 114.83(12)
C5 Fe C6 P -7.12(10)
C7 Fe C6 P -126.75(12)
C2 Fe C6 P -84.61(17)
C8 Fe C6 P -164.20(10)
C9 Fe C6 P 152.23(10)
C4 Fe C6 P 35.09(11)
C3 Fe C6 P 68.69(17)
C10 C6 C7 C8 0.21(15)
P C6 C7 C8 174.64(10)
Fe C6 C7 C8 59.21(9)
C10 C6 C7 Fe -59.00(9)
P C6 C7 Fe 115.43(12)
C1 Fe C7 C8 118.58(9)
C10 Fe C7 C8 -81.32(9)
C5 Fe C7 C8 160.86(9)
C2 Fe C7 C8 76.28(10)
C6 Fe C7 C8 -119.80(12)
C9 Fe C7 C8 -37.51(9)
C4 Fe C7 C8 -166.82(14)
C3 Fe C7 C8 44.55(19)
C1 Fe C7 C6 -121.62(8)
C10 Fe C7 C6 38.48(8)
C5 Fe C7 C6 -79.35(9)
C2 Fe C7 C6 -163.92(8)
C8 Fe C7 C6 119.80(12)
C9 Fe C7 C6 82.29(9)
C4 Fe C7 C6 -47.02(18)
C3 Fe C7 C6 164.34(13)
C6 C7 C8 C9 0.22(15)
Fe C7 C8 C9 59.28(10)
C6 C7 C8 Fe -59.06(9)
C1 Fe C8 C9 161.48(8)
C10 Fe C8 C9 -37.26(9)
C5 Fe C8 C9 -167.33(13)
C7 Fe C8 C9 -119.39(12)
C2 Fe C8 C9 119.19(9)
C6 Fe C8 C9 -81.70(9)
C4 Fe C8 C9 47.4(2)
C3 Fe C8 C9 78.07(10)
C1 Fe C8 C7 -79.13(10)
C10 Fe C8 C7 82.13(9)
C5 Fe C8 C7 -47.94(19)
C2 Fe C8 C7 -121.43(9)
C6 Fe C8 C7 37.69(8)
C9 Fe C8 C7 119.39(12)
C4 Fe C8 C7 166.81(14)
C3 Fe C8 C7 -162.54(8)
C7 C8 C9 C10 -0.57(16)
Fe C8 C9 C10 58.32(10)
C7 C8 C9 Fe -58.89(9)
C1 Fe C9 C10 -164.04(13)
C5 Fe C9 C10 45.9(2)
C7 Fe C9 C10 -82.31(9)
C2 Fe C9 C10 161.90(8)
C6 Fe C9 C10 -37.98(9)
C8 Fe C9 C10 -120.13(12)
C4 Fe C9 C10 78.29(10)
C3 Fe C9 C10 119.65(9)
C1 Fe C9 C8 -43.91(18)
C10 Fe C9 C8 120.13(12)
C5 Fe C9 C8 166.02(15)
C7 Fe C9 C8 37.82(8)
C2 Fe C9 C8 -77.97(10)
C6 Fe C9 C8 82.15(9)
C4 Fe C9 C8 -161.58(8)
C3 Fe C9 C8 -120.22(9)
C8 C9 C10 C6 0.71(16)
Fe C9 C10 C6 59.33(9)
C8 C9 C10 Fe -58.63(10)
C7 C6 C10 C9 -0.56(15)
P C6 C10 C9 -175.67(10)
Fe C6 C10 C9 -59.68(10)
C7 C6 C10 Fe 59.12(9)
P C6 C10 Fe -115.98(9)
C1 Fe C10 C9 161.00(15)
C5 Fe C10 C9 -162.96(9)
C7 Fe C10 C9 81.19(10)
C2 Fe C10 C9 -43.15(19)
C6 Fe C10 C9 119.54(13)
C8 Fe C10 C9 37.15(9)
C4 Fe C10 C9 -120.85(9)
C3 Fe C10 C9 -78.61(11)
C1 Fe C10 C6 41.5(2)
C5 Fe C10 C6 77.50(10)
C7 Fe C10 C6 -38.35(8)
C2 Fe C10 C6 -162.69(13)
C8 Fe C10 C6 -82.39(9)
C9 Fe C10 C6 -119.54(13)
C4 Fe C10 C6 119.61(8)
C3 Fe C10 C6 161.85(8)
C5 C1 C11 N 91.79(15)
C2 C1 C11 N -92.60(14)
Fe C1 C11 N -179.71(8)
C25 N C11 C1 59.49(13)
C24 N C11 C1 -60.02(14)
C26 N C11 C1 -177.79(10)
C6 P C12 C13 -9.99(13)
C18 P C12 C13 95.34(12)
C6 P C12 C17 165.36(10)
C18 P C12 C17 -89.31(11)
C17 C12 C13 C14 0.8(2)
P C12 C13 C14 176.11(11)
C12 C13 C14 C15 -0.1(2)
C13 C14 C15 C16 -0.2(2)
C14 C15 C16 C17 -0.2(2)
C15 C16 C17 C12 0.9(2)
C13 C12 C17 C16 -1.2(2)
P C12 C17 C16 -176.88(11)
C6 P C18 C19 61.91(12)
C12 P C18 C19 -43.67(13)
C6 P C18 C23 -117.96(11)
C12 P C18 C23 136.46(10)
C23 C18 C19 C20 1.8(2)
P C18 C19 C20 -178.08(10)
C18 C19 C20 C21 -0.1(2)
C19 C20 C21 C22 -1.2(2)
C20 C21 C22 C23 0.7(2)
C21 C22 C23 C18 1.0(2)
C19 C18 C23 C22 -2.2(2)
P C18 C23 C22 177.64(11)
C25 N C26 C27 67.69(14)
C24 N C26 C27 -174.92(11)
C11 N C26 C27 -54.75(14)
N C26 C27 C28 -172.04(11)
C26 C27 C28 S 171.39(10)
O2 S C28 C27 -61.80(12)
O3 S C28 C27 59.16(12)
O1 S C28 C27 178.99(11)
